data_1508739
loop_
_publ_author_name
'Wang, Ruomeng'
'Bojase, Gomotsang'
'Willis, Anthony C.'
'Paddon-Row, Michael N'
'Sherburn, Michael S.'

_publ_section_title
;
 Nitroso-dienophile additions to dendralenes: a short synthesis of
 branched aminosugars.
;
_journal_issue 22
_journal_name_full 'Organic letters'
_journal_page_first 5652
_journal_page_last 5655
_journal_paper_doi 10.1021/ol302619r
_journal_volume 14
_journal_year 2012
_chemical_absolute_configuration unk
_chemical_compound_source local
_chemical_formula_moiety 'C6 H10 N2 O2'
_chemical_formula_sum 'C6 H10 N2 O2'
_chemical_formula_weight 142.16
_space_group_IT_number 19
_symmetry_cell_setting orthorhombic
_symmetry_space_group_name_Hall 'P 2ac 2ab'
_symmetry_space_group_name_H-M 'P 21 21 21'
_atom_sites_solution_hydrogens geom
_atom_sites_solution_primary direct
_audit_creation_date 11-11-07
_audit_creation_method CRYSTALS_ver_14.11
_audit_update_record
;
2011-11-07 - Report on C6 H10 N2 O2
             by Anthony C. Willis
             for (Cynthia) Ruomeng Wang and Mick Sherburn
2011-11-07 - passes checkcif tests with minor warnings
;
_cell_angle_alpha 90
_cell_angle_beta 90
_cell_angle_gamma 90
_cell_formula_units_Z 4
_cell_length_a 7.7343(2)
_cell_length_b 8.2695(2)
_cell_length_c 10.4290(3)
_cell_measurement_reflns_used 8619
_cell_measurement_temperature 200
_cell_measurement_theta_max 30
_cell_measurement_theta_min 2.6
_cell_volume 667.03(3)
_computing_cell_refinement 'DENZO/SCALEPACK (Otwinowski & Minor, 1997)'
_computing_data_collection 'COLLECT (Nonius, 2001).'
_computing_data_reduction 'DENZO/SCALEPACK (Otwinowski & Minor, 1997)'
_computing_molecular_graphics
; 
ORTEP-II (Johnson 1976) in teXsan (MSC, 1992-1997)
;
_computing_publication_material 'CRYSTALS (Betteridge et al., 2003)'
_computing_structure_refinement 'CRYSTALS (Betteridge et al., 2003)'
_computing_structure_solution 'SIR92 (Altomare et al., 1994)'
_diffrn_ambient_temperature 200
_diffrn_measured_fraction_theta_full 0.997
_diffrn_measured_fraction_theta_max 0.997
_diffrn_measurement_device Area
_diffrn_measurement_device_type 'Nonius KappaCCD'
_diffrn_measurement_method '\f & \w scans'
_diffrn_radiation_monochromator graphite
_diffrn_radiation_type 'Mo K\a'
_diffrn_radiation_wavelength 0.71073
_diffrn_reflns_av_R_equivalents 0.036
_diffrn_reflns_limit_h_max 10
_diffrn_reflns_limit_h_min -10
_diffrn_reflns_limit_k_max 11
_diffrn_reflns_limit_k_min -9
_diffrn_reflns_limit_l_max 14
_diffrn_reflns_limit_l_min -14
_diffrn_reflns_number 14439
_diffrn_reflns_theta_full 30.031
_diffrn_reflns_theta_max 30.031
_diffrn_reflns_theta_min 3.144
_diffrn_standards_number 0
_exptl_absorpt_coefficient_mu 0.108
_exptl_absorpt_correction_T_max 0.993
_exptl_absorpt_correction_T_min 0.970
_exptl_absorpt_correction_type integration
_exptl_absorpt_process_details
;
via Gaussian method (Coppens, 1970) implemented in maXus (2000)
;
_exptl_crystal_colour colourless
_exptl_crystal_density_diffrn 1.416
_exptl_crystal_density_method 'not measured'
_exptl_crystal_description needle
_exptl_crystal_F_000 304
_exptl_crystal_size_max 0.480
_exptl_crystal_size_mid 0.110
_exptl_crystal_size_min 0.080
_refine_diff_density_max 0.26
_refine_diff_density_min -0.20
_refine_ls_extinction_method None
_refine_ls_goodness_of_fit_ref 1.0848
_refine_ls_hydrogen_treatment refxyz
_refine_ls_matrix_type full
_refine_ls_number_parameters 121
_refine_ls_number_reflns 1139
_refine_ls_number_restraints 0
_refine_ls_R_factor_all 0.0352
_refine_ls_R_factor_gt 0.0323
_refine_ls_shift/su_max 0.0050484
_refine_ls_shift/su_mean 0.0007518
_refine_ls_structure_factor_coef Fsqd
_refine_ls_weighting_details
;
 Method= Modified Sheldrick 
 w=1/[\s^2^(F^2^) + ( 0.04P)^2^ + 0.10P] 
 ,where P=(max(Fo^2^,0) + 2Fc^2^)/3 
;
_refine_ls_weighting_scheme calc
_refine_ls_wR_factor_all 0.0809
_refine_ls_wR_factor_gt 0.0796
_refine_ls_wR_factor_ref 0.0809
_reflns_limit_h_max 10
_reflns_limit_h_min 0
_reflns_limit_k_max 11
_reflns_limit_k_min 0
_reflns_limit_l_max 14
_reflns_limit_l_min 0
_reflns_number_gt 1072
_reflns_number_total 1140
_reflns_threshold_expression I>2.0\s(I)
_oxford_diffrn_Wilson_B_factor 2.19
_oxford_diffrn_Wilson_scale 0.37
_oxford_refine_ls_r_factor_ref 0.0352
_oxford_refine_ls_scale 1.705(15)
_oxford_reflns_number_all 1139
_oxford_reflns_threshold_expression_ref I>-10.0\s(I)
_oxford_structure_analysis_title '11071425 she1138'
_cod_data_source_file ol302619r_si_008.cif
_cod_data_source_block she1138
_cod_depositor_comments
;
The following automatic conversions were performed:

'_symmetry_cell_setting' value 'Orthorhombic' changed to
'orthorhombic' according to
/home/saulius/struct/CIF-dictionaries/cif_core.dic dictionary named
'cif_core.dic' version 2.4.2 from 2011-04-26.

Automatic conversion script
Id: cif_fix_values 1891 2012-01-12 08:04:46Z andrius 
;
_cod_original_sg_symbol_H-M 'P 21 21 21 '
_cod_database_code 1508739

loop_
_symmetry_equiv_pos_as_xyz
x,y,z
x+1/2,-y+1/2,-z
-x,y+1/2,-z+1/2
-x+1/2,-y,z+1/2

loop_
_atom_site_label
_atom_site_type_symbol
_atom_site_fract_x
_atom_site_fract_y
_atom_site_fract_z
_atom_site_U_iso_or_equiv
_atom_site_occupancy
_atom_site_adp_type
O1 O 0.69674(13) 0.37804(12) 0.15432(10) 0.0291 1.0000 Uani
N2 N 0.80480(17) 0.30947(15) 0.25640(13) 0.0308 1.0000 Uani
C3 C 0.7657(2) 0.40170(19) 0.37244(15) 0.0305 1.0000 Uani
C4 C 0.5757(2) 0.39233(18) 0.39894(14) 0.0282 1.0000 Uani
C5 C 0.46560(18) 0.34649(15) 0.30813(13) 0.0233 1.0000 Uani
C6 C 0.27332(19) 0.33420(18) 0.32424(15) 0.0288 1.0000 Uani
N7 N 0.17680(16) 0.42216(17) 0.22477(13) 0.0310 1.0000 Uani
O8 O 0.23250(14) 0.36506(14) 0.10067(11) 0.0325 1.0000 Uani
C9 C 0.41143(19) 0.4010(2) 0.07815(14) 0.0302 1.0000 Uani
C10 C 0.52742(17) 0.31417(16) 0.17377(14) 0.0237 1.0000 Uani
H21 H 0.905(3) 0.338(3) 0.2306(19) 0.0371 1.0000 Uiso
H31 H 0.801(3) 0.516(2) 0.3657(18) 0.0373 1.0000 Uiso
H32 H 0.839(3) 0.352(2) 0.4408(19) 0.0381 1.0000 Uiso
H41 H 0.531(3) 0.427(2) 0.4848(18) 0.0354 1.0000 Uiso
H61 H 0.239(3) 0.380(2) 0.4044(19) 0.0345 1.0000 Uiso
H62 H 0.240(2) 0.220(2) 0.3185(18) 0.0352 1.0000 Uiso
H71 H 0.202(3) 0.529(2) 0.2274(18) 0.0384 1.0000 Uiso
H91 H 0.434(3) 0.522(2) 0.0865(18) 0.0328 1.0000 Uiso
H92 H 0.433(3) 0.361(2) -0.0107(17) 0.0346 1.0000 Uiso
H101 H 0.527(2) 0.196(2) 0.1573(18) 0.0294 1.0000 Uiso

loop_
_atom_site_aniso_label
_atom_site_aniso_U_11
_atom_site_aniso_U_22
_atom_site_aniso_U_33
_atom_site_aniso_U_23
_atom_site_aniso_U_13
_atom_site_aniso_U_12
O1 0.0208(4) 0.0362(5) 0.0303(5) 0.0023(4) 0.0003(4) -0.0043(4)
N2 0.0192(5) 0.0320(6) 0.0413(7) 0.0016(6) -0.0031(5) -0.0001(5)
C3 0.0283(7) 0.0295(6) 0.0338(7) 0.0042(6) -0.0096(6) -0.0035(6)
C4 0.0302(7) 0.0278(6) 0.0265(6) 0.0021(5) -0.0027(6) 0.0011(6)
C5 0.0220(6) 0.0203(5) 0.0274(6) 0.0030(5) 0.0006(5) 0.0002(5)
C6 0.0240(7) 0.0311(7) 0.0313(7) 0.0021(6) 0.0046(5) -0.0006(5)
N7 0.0219(5) 0.0307(6) 0.0403(7) 0.0005(5) -0.0003(5) -0.0001(5)
O8 0.0241(5) 0.0396(6) 0.0338(5) -0.0011(5) -0.0058(4) -0.0045(4)
C9 0.0252(6) 0.0380(8) 0.0274(6) 0.0040(6) -0.0033(6) -0.0034(6)
C10 0.0189(5) 0.0248(6) 0.0275(6) -0.0007(5) 0.0005(5) -0.0024(5)

loop_
_atom_type_symbol
_atom_type_scat_dispersion_real
_atom_type_scat_dispersion_imag
_atom_type_scat_Cromer_Mann_a1
_atom_type_scat_Cromer_Mann_b1
_atom_type_scat_Cromer_Mann_a2
_atom_type_scat_Cromer_Mann_b2
_atom_type_scat_Cromer_Mann_a3
_atom_type_scat_Cromer_Mann_b3
_atom_type_scat_Cromer_Mann_a4
_atom_type_scat_Cromer_Mann_b4
_atom_type_scat_Cromer_Mann_c
_atom_type_scat_source
C 0.0033 0.0016 2.3100 20.8439 1.0200 10.2075 1.5886 0.5687 0.8650 51.6512 0.2156 'International Tables Vol C 4.2.6.8 and 6.1.1.4'
H 0.0000 0.0000 0.4930 10.5109 0.3229 26.1257 0.1402 3.1424 0.0408 57.7998 0.0030 'International Tables Vol C 4.2.6.8 and 6.1.1.4'
N 0.0061 0.0033 12.2126 0.0057 3.1322 9.8933 2.0125 28.9975 1.1663 0.5826 -11.5290 'International Tables Vol C 4.2.6.8 and 6.1.1.4'
O 0.0106 0.0060 3.0485 13.2771 2.2868 5.7011 1.5463 0.3239 0.8670 32.9089 0.2508 'International Tables Vol C 4.2.6.8 and 6.1.1.4'

loop_
_exptl_crystal_face_index_h
_exptl_crystal_face_index_k
_exptl_crystal_face_index_l
_exptl_crystal_face_perp_dist
1 0 0 0.010
-1 0 0 0.080
0 0 1 0.050
0 0 -1 0.050
0 1 0 0.240
0 -1 0 0.240
-1 0 1 0.060
1 0 -1 0.020
-1 0 -1 0.080
1 0 1 0.030

loop_
_geom_angle_atom_site_label_1
_geom_angle_atom_site_label_2
_geom_angle_atom_site_label_3
_geom_angle
_geom_angle_publ_flag
N2 O1 C10 106.06(10) yes
O1 N2 C3 106.33(11) yes
O1 N2 H21 100.5(13) no
C3 N2 H21 107.6(14) no
N2 C3 C4 109.19(12) yes
N2 C3 H31 112.5(11) no
C4 C3 H31 109.6(12) no
N2 C3 H32 104.8(11) no
C4 C3 H32 113.8(12) no
H31 C3 H32 106.9(16) no
C3 C4 C5 120.82(14) yes
C3 C4 H41 119.4(12) no
C5 C4 H41 119.7(12) no
C4 C5 C6 125.10(13) yes
C4 C5 C10 120.70(12) yes
C6 C5 C10 114.04(12) yes
C5 C6 N7 113.00(12) yes
C5 C6 H61 110.3(12) no
N7 C6 H61 106.2(12) no
C5 C6 H62 108.6(11) no
N7 C6 H62 107.4(11) no
H61 C6 H62 111.2(16) no
C6 N7 O8 108.61(11) yes
C6 N7 H71 110.8(13) no
O8 N7 H71 106.5(12) no
N7 O8 C9 111.51(11) yes
O8 C9 C10 111.31(12) yes
O8 C9 H91 110.7(11) no
C10 C9 H91 107.9(11) no
O8 C9 H92 104.0(12) no
C10 C9 H92 110.9(12) no
H91 C9 H92 112.1(16) no
C9 C10 C5 109.82(11) yes
C9 C10 O1 105.86(11) yes
C5 C10 O1 111.00(11) yes
C9 C10 H101 110.4(11) no
C5 C10 H101 109.5(11) no
O1 C10 H101 110.2(10) no

loop_
_geom_bond_atom_site_label_1
_geom_bond_atom_site_label_2
_geom_bond_distance
_geom_bond_publ_flag
O1 N2 1.4674(16) yes
O1 C10 1.4266(16) yes
N2 C3 1.462(2) yes
N2 H21 0.86(2) no
C3 C4 1.497(2) yes
C3 H31 0.988(19) no
C3 H32 1.00(2) no
C4 C5 1.329(2) yes
C4 H41 1.002(19) no
C5 C6 1.500(2) yes
C5 C10 1.5045(19) yes
C6 N7 1.4706(19) yes
C6 H61 0.96(2) no
C6 H62 0.978(18) no
N7 O8 1.4435(17) yes
N7 H71 0.91(2) no
O8 C9 1.4349(18) yes
C9 C10 1.5216(19) yes
C9 H91 1.02(2) no
C9 H92 0.997(18) no
C10 H101 0.991(19) no

loop_
_geom_contact_atom_site_label_1
_geom_contact_atom_site_label_2
_geom_contact_distance
_geom_contact_site_symmetry_2
_geom_contact_publ_flag
O1 O8 3.345(2) 2 no
O1 C3 3.470(2) 4_664 no
O8 C10 3.592(2) 2_455 no
N2 N7 3.042(2) 1_655 no
N2 N7 3.212(2) 3_645 no
N7 C3 3.537(2) 1_455 no

loop_
_geom_hbond_atom_site_label_D
_geom_hbond_atom_site_label_H
_geom_hbond_atom_site_label_A
_geom_hbond_site_symmetry_A
_geom_hbond_angle_DHA
_geom_hbond_distance_DH
_geom_hbond_distance_HA
_geom_hbond_distance_DA
_geom_hbond_publ_flag
N2 H21 N7 1_655 163.3(18) 0.86(2) 2.21(2) 3.042(2) yes
N7 H71 N2 3_655 166.4(18) 0.91(2) 2.32(2) 3.212(2) yes

loop_
_geom_torsion_atom_site_label_1
_geom_torsion_atom_site_label_2
_geom_torsion_atom_site_label_3
_geom_torsion_atom_site_label_4
_geom_torsion
_geom_torsion_publ_flag
O1 N2 C3 C4 56.7(1) no
O1 C10 C5 C4 -14.9(2) no
O1 C10 C5 C6 160.8(1) no
O1 C10 C9 O8 -171.4(1) no
O8 N7 C6 C5 55.1(2) no
O8 C9 C10 C5 -51.5(2) no
N2 O1 C10 C5 54.2(1) no
N2 O1 C10 C9 173.3(1) no
N2 C3 C4 C5 -17.3(2) no
N7 O8 C9 C10 63.2(2) no
N7 C6 C5 C4 127.9(2) no
N7 C6 C5 C10 -47.6(2) no
C3 N2 O1 C10 -78.0(1) no
C3 C4 C5 C6 -179.5(1) no
C3 C4 C5 C10 -4.4(2) no
C4 C5 C10 C9 -131.6(1) no
C6 N7 O8 C9 -63.8(1) no
C6 C5 C10 C9 44.1(2) no

loop_
_cod_related_entry_id
_cod_related_entry_code
_cod_related_entry_database
1 30652054 ChemSpider
